data_4338759
loop_
_publ_author_name
'Sasmal, Ashok'
'Garribba, Eugenio'
'Rizzoli, Corrado'
'Mitra, Samiran'

_publ_contact_author
;
 Prof. Corrado Rizzoli
 Universit\'a degli Studi di Parma
 Dipartimento di Chimica Generale ed Inorganica
 Chimica Analitica, Chimica Fisica
 Parco Area delle Scienze 17/A
 I-43124 Parma
 Italy
;
_publ_section_title
;
 Reversible Switching of Electronic Ground State in a Pentacoordinated
 Cu(II) 1D Cationic Polymer and Structural Diversity.
;
_journal_issue 13
_journal_name_full 'Inorganic chemistry'
_journal_page_first 6665
_journal_page_last 6674
_journal_paper_doi 10.1021/ic500377w
_journal_volume 53
_journal_year 2014
_chemical_formula_moiety 'C15 H13 Cu N3 O8'
_chemical_formula_sum 'C15 H13 Cu N3 O8'
_chemical_formula_weight 426.82
_space_group_IT_number 33
_symmetry_cell_setting orthorhombic
_symmetry_space_group_name_Hall 'P 2c -2n'
_symmetry_space_group_name_H-M 'P n a 21'
_atom_sites_solution_hydrogens geom
_atom_sites_solution_primary direct
_atom_sites_solution_secondary difmap
_audit_creation_date 28/05/2013
_audit_creation_method 'ModiCIF v2.00'
_cell_angle_alpha 90.00
_cell_angle_beta 90.00
_cell_angle_gamma 90.00
_cell_formula_units_Z 4
_cell_length_a 14.728(2)
_cell_length_b 14.876(2)
_cell_length_c 7.4484(11)
_cell_measurement_reflns_used 872
_cell_measurement_temperature 294(2)
_cell_measurement_theta_max 23.28
_cell_measurement_theta_min 5.80
_cell_volume 1631.9(4)
_computing_cell_refinement 'SAINT (Bruker, 2008)'
_computing_data_collection 'APEX2 (Bruker, 2008)'
_computing_data_reduction SAINT
_computing_structure_refinement 'SHELX97-L (Sheldrick, 2008)'
_computing_structure_solution 'SIR97 (Altomare et al., 1999)'
_diffrn_ambient_temperature 294(2)
_diffrn_measured_fraction_theta_full 1.000
_diffrn_measured_fraction_theta_max 1.000
_diffrn_measurement_device 'Bruker SMART 1000 CCD'
_diffrn_measurement_method '\w scans'
_diffrn_radiation_monochromator graphite
_diffrn_radiation_source 'fine-focus sealed tube'
_diffrn_radiation_type MoK\a
_diffrn_radiation_wavelength 0.71073
_diffrn_reflns_av_R_equivalents 0.0326
_diffrn_reflns_av_sigmaI/netI 0.0250
_diffrn_reflns_limit_h_max 17
_diffrn_reflns_limit_h_min -17
_diffrn_reflns_limit_k_max 18
_diffrn_reflns_limit_k_min -18
_diffrn_reflns_limit_l_max 9
_diffrn_reflns_limit_l_min -9
_diffrn_reflns_number 18238
_diffrn_reflns_theta_full 25.50
_diffrn_reflns_theta_max 25.50
_diffrn_reflns_theta_min 1.37
_exptl_absorpt_coefficient_mu 1.392
_exptl_absorpt_correction_T_max 0.885
_exptl_absorpt_correction_T_min 0.788
_exptl_absorpt_correction_type multi-scan
_exptl_absorpt_process_details 'SADABS (Bruker, 2008)'
_exptl_crystal_colour blue
_exptl_crystal_density_diffrn 1.737
_exptl_crystal_density_method 'not measured'
_exptl_crystal_description block
_exptl_crystal_F_000 868
_exptl_crystal_size_max 0.22
_exptl_crystal_size_mid 0.14
_exptl_crystal_size_min 0.10
_refine_diff_density_max 0.414
_refine_diff_density_min -0.178
_refine_diff_density_rms 0.054
_refine_ls_abs_structure_details 'Flack(1983), 1381 Friedel pairs'
_refine_ls_abs_structure_Flack 0.875(11)
_refine_ls_extinction_method none
_refine_ls_goodness_of_fit_ref 1.047
_refine_ls_hydrogen_treatment mixed
_refine_ls_matrix_type full
_refine_ls_number_parameters 254
_refine_ls_number_reflns 3014
_refine_ls_number_restraints 1
_refine_ls_restrained_S_all 1.047
_refine_ls_R_factor_all 0.0258
_refine_ls_R_factor_gt 0.0243
_refine_ls_shift/su_max 0.001
_refine_ls_shift/su_mean 0.000
_refine_ls_structure_factor_coef Fsqd
_refine_ls_weighting_details 'calc w=1/[\s^2^(Fo^2^)+(0.0422P)^2^+0.1255P] where P=(Fo^2^+2Fc^2^)/3'
_refine_ls_weighting_scheme calc
_refine_ls_wR_factor_gt 0.0620
_refine_ls_wR_factor_ref 0.0631
_reflns_number_gt 2883
_reflns_number_total 3014
_reflns_threshold_expression I>2\s(I)
_cod_data_source_file ic500377w_si_002.cif
_cod_data_source_block Complex1
_cod_depositor_comments
;
The following automatic conversions were performed:

'_symmetry_cell_setting' value 'Orthorhombic' changed to
'orthorhombic' according to
/usr/data/users/saulius/crontab/automatic-downloads/rss-feeds/ACS/lib/dictionaries/cif_core.dic
dictionary named 'cif_core.dic' version 2.4.2 from 2011-04-26.

Automatic conversion script
Id: cif_fix_values 2281 2013-09-26 08:29:07Z andrius 

 Adding full bibliography for 4338759--4338760.cif.

The following automatic conversions were performed:

data name '_iucr_refine_instruction_details' was replaced with
'_iucr_refine_instructions_details' as specified in the replacement
file 'data/replacement-values/replacement_tags.lst'.

Automatic conversion script
Id: cif_correct_tags 9268 2022-04-12 08:56:07Z antanas 
;
_cod_database_code 4338759

loop_
_symmetry_equiv_pos_as_xyz
x,y,z
-x,-y,z+1/2
-x+1/2,y+1/2,z+1/2
x+1/2,-y+1/2,z

loop_
_atom_site_label
_atom_site_type_symbol
_atom_site_fract_x
_atom_site_fract_y
_atom_site_fract_z
_atom_site_U_iso_or_equiv
_atom_site_adp_type
_atom_site_occupancy
_atom_site_symmetry_multiplicity
_atom_site_calc_flag
_atom_site_refinement_flags
Cu1 Cu 0.438607(15) 0.090569(14) 0.74359(5) 0.02613(9) Uani 1 1 d .
O1 O 0.54660(15) 0.51817(13) 0.3789(3) 0.0540(6) Uani 1 1 d .
O2 O 0.65535(14) 0.47980(12) 0.1856(3) 0.0493(5) Uani 1 1 d .
H2O H 0.6635(19) 0.537(2) 0.171(4) 0.049(8) Uiso 1 1 d .
O3 O 0.48682(11) 0.04492(10) 0.5224(2) 0.0343(4) Uani 1 1 d .
O4 O 0.58750(11) 0.03354(10) 0.3074(2) 0.0341(4) Uani 1 1 d .
O5 O 0.16939(18) 0.39723(15) 0.7848(5) 0.0905(14) Uani 1 1 d .
O6 O 0.19658(14) 0.25740(12) 0.7924(4) 0.0637(8) Uani 1 1 d .
O7 O 0.29389(13) 0.34786(12) 0.6722(3) 0.0526(5) Uani 1 1 d .
O8 O 0.28440(13) 0.10507(14) 0.6655(3) 0.0439(4) Uani 1 1 d .
H8O H 0.269(2) 0.155(2) 0.699(6) 0.076(13) Uiso 1 1 d .
N1 N 0.40351(13) 0.14729(12) 0.9748(3) 0.0273(4) Uani 1 1 d .
N2 N 0.47861(12) 0.21558(11) 0.6834(2) 0.0244(4) Uani 1 1 d .
N3 N 0.21956(14) 0.33448(14) 0.7525(4) 0.0460(5) Uani 1 1 d .
C1 C 0.36244(16) 0.11103(16) 1.1158(3) 0.0342(5) Uani 1 1 d .
H1 H 0.3541 0.0491 1.1192 0.041 Uiso 1 1 calc R
C2 C 0.33206(15) 0.16191(17) 1.2562(4) 0.0384(5) Uani 1 1 d .
H2 H 0.3043 0.1345 1.3542 0.046 Uiso 1 1 calc R
C3 C 0.34269(15) 0.25394(17) 1.2523(4) 0.0374(5) Uani 1 1 d .
H3 H 0.3212 0.2894 1.3459 0.045 Uiso 1 1 calc R
C4 C 0.38586(16) 0.29262(16) 1.1067(4) 0.0341(5) Uani 1 1 d .
H4 H 0.3946 0.3544 1.1002 0.041 Uiso 1 1 calc R
C5 C 0.41552(16) 0.23642(15) 0.9712(3) 0.0284(5) Uani 1 1 d .
C6 C 0.46193(17) 0.26989(15) 0.8106(4) 0.0294(5) Uani 1 1 d .
H6 H 0.4789 0.3300 0.8019 0.035 Uiso 1 1 calc R
C7 C 0.52233(15) 0.24381(14) 0.5231(3) 0.0244(5) Uani 1 1 d .
C8 C 0.53279(16) 0.33542(14) 0.4835(3) 0.0279(5) Uani 1 1 d .
H8 H 0.5084 0.3781 0.5610 0.033 Uiso 1 1 calc R
C9 C 0.57836(15) 0.36329(15) 0.3323(4) 0.0294(5) Uani 1 1 d .
C10 C 0.61204(15) 0.30019(14) 0.2110(3) 0.0310(5) Uani 1 1 d .
H10 H 0.6427 0.3187 0.1082 0.037 Uiso 1 1 calc R
C11 C 0.59941(14) 0.21023(13) 0.2452(4) 0.0298(4) Uani 1 1 d .
H11 H 0.6209 0.1683 0.1628 0.036 Uiso 1 1 calc R
C12 C 0.55519(14) 0.17979(15) 0.4004(3) 0.0257(5) Uani 1 1 d .
C13 C 0.59055(18) 0.46204(16) 0.3017(4) 0.0352(5) Uani 1 1 d .
C14 C 0.54172(15) 0.07990(15) 0.4160(3) 0.0253(5) Uani 1 1 d .
C15 C 0.2228(2) 0.0362(2) 0.7151(6) 0.0669(10) Uani 1 1 d .
H15A H 0.2220 0.0303 0.8434 0.100 Uiso 1 1 calc R
H15B H 0.2417 -0.0197 0.6623 0.100 Uiso 1 1 calc R
H15C H 0.1631 0.0512 0.6732 0.100 Uiso 1 1 calc R

loop_
_atom_site_aniso_label
_atom_site_aniso_U_11
_atom_site_aniso_U_22
_atom_site_aniso_U_33
_atom_site_aniso_U_23
_atom_site_aniso_U_13
_atom_site_aniso_U_12
Cu1 0.03684(15) 0.01180(13) 0.02975(14) 0.00092(13) 0.00031(15) -0.00076(9)
O1 0.0744(14) 0.0179(9) 0.0697(15) 0.0032(9) 0.0269(11) 0.0028(8)
O2 0.0654(12) 0.0217(8) 0.0607(12) 0.0065(8) 0.0234(10) -0.0065(8)
O3 0.0445(10) 0.0140(7) 0.0445(10) -0.0055(7) 0.0123(8) -0.0043(7)
O4 0.0448(8) 0.0159(7) 0.0416(10) -0.0057(7) 0.0082(8) -0.0010(7)
O5 0.0829(16) 0.0455(12) 0.143(4) -0.0046(15) 0.034(2) 0.0187(12)
O6 0.0662(14) 0.0333(10) 0.091(2) 0.0065(10) 0.0077(13) -0.0020(10)
O7 0.0530(11) 0.0382(10) 0.0667(13) -0.0087(9) 0.0061(10) -0.0063(9)
O8 0.0460(10) 0.0438(11) 0.0418(10) 0.0036(9) 0.0012(9) 0.0021(9)
N1 0.0335(10) 0.0199(9) 0.0285(10) 0.0014(8) -0.0019(8) 0.0021(8)
N2 0.0290(9) 0.0134(8) 0.0307(10) -0.0007(7) 0.0006(7) 0.0009(7)
N3 0.0489(12) 0.0357(11) 0.0535(13) -0.0043(13) -0.0031(13) 0.0041(9)
C1 0.0386(13) 0.0303(12) 0.0338(13) 0.0066(10) -0.0016(11) -0.0013(10)
C2 0.0349(11) 0.0484(13) 0.0320(12) 0.0025(14) 0.0016(13) 0.0019(10)
C3 0.0358(11) 0.0467(13) 0.0299(11) -0.0067(14) -0.0012(14) 0.0052(9)
C4 0.0395(13) 0.0271(12) 0.0357(12) -0.0037(10) -0.0033(11) 0.0022(10)
C5 0.0341(12) 0.0213(11) 0.0296(12) -0.0005(9) -0.0032(10) 0.0011(10)
C6 0.0417(12) 0.0135(11) 0.0330(11) 0.0007(10) -0.0015(10) -0.0016(9)
C7 0.0265(11) 0.0154(10) 0.0314(12) -0.0006(8) 0.0005(9) -0.0003(8)
C8 0.0356(11) 0.0155(10) 0.0325(12) -0.0030(9) 0.0007(10) 0.0011(9)
C9 0.0332(11) 0.0179(11) 0.0370(12) 0.0030(10) -0.0032(10) -0.0017(9)
C10 0.0349(11) 0.0247(10) 0.0333(14) 0.0012(9) 0.0062(10) -0.0027(9)
C11 0.0332(10) 0.0222(9) 0.0341(10) -0.0033(13) 0.0046(14) 0.0003(8)
C12 0.0268(11) 0.0170(11) 0.0331(12) -0.0025(9) -0.0033(9) -0.0009(8)
C13 0.0432(12) 0.0200(11) 0.0424(15) 0.0030(10) 0.0016(11) -0.0038(11)
C14 0.0288(11) 0.0179(11) 0.0292(12) -0.0044(9) -0.0041(10) 0.0015(8)
C15 0.0502(16) 0.066(2) 0.085(3) 0.016(2) -0.0158(19) -0.0105(14)

loop_
_atom_type_symbol
_atom_type_description
_atom_type_scat_dispersion_real
_atom_type_scat_dispersion_imag
_atom_type_scat_source
Cu Cu 0.3201 1.2651 'International Tables Vol C Tables 4.2.6.8 and 6.1.1.4'
O O 0.0106 0.0060 'International Tables Vol C Tables 4.2.6.8 and 6.1.1.4'
H H 0.0000 0.0000 'International Tables Vol C Tables 4.2.6.8 and 6.1.1.4'
N N 0.0061 0.0033 'International Tables Vol C Tables 4.2.6.8 and 6.1.1.4'
C C 0.0033 0.0016 'International Tables Vol C Tables 4.2.6.8 and 6.1.1.4'

loop_
_geom_angle_atom_site_label_1
_geom_angle_atom_site_label_2
_geom_angle_atom_site_label_3
_geom_angle
_geom_angle_site_symmetry_1
_geom_angle_site_symmetry_3
O3 Cu1 O4 86.95(7) . 2_655
O3 Cu1 N1 172.49(7) . .
O4 Cu1 N1 98.05(8) 2_655 .
O3 Cu1 N2 91.59(7) . .
O4 Cu1 N2 174.22(7) 2_655 .
N1 Cu1 N2 82.88(7) . .
O3 Cu1 O8 100.21(8) . .
O4 Cu1 O8 87.52(7) 2_655 .
N1 Cu1 O8 85.66(8) . .
N2 Cu1 O8 98.25(7) . .
C13 O2 H2O 112(2) . .
C14 O3 Cu1 129.70(15) . .
C14 O4 Cu1 124.83(15) . 2_654
C15 O8 Cu1 119.11(18) . .
C15 O8 H8O 113(3) . .
Cu1 O8 H8O 107(3) . .
C1 N1 C5 118.6(2) . .
C1 N1 Cu1 129.23(16) . .
C5 N1 Cu1 111.68(15) . .
C6 N2 C7 121.80(18) . .
C6 N2 Cu1 111.56(15) . .
C7 N2 Cu1 126.62(13) . .
O5 N3 O6 120.0(3) . .
O5 N3 O7 120.0(2) . .
O6 N3 O7 119.9(2) . .
N1 C1 C2 122.0(2) . .
N1 C1 H1 119.0 . .
C2 C1 H1 119.0 . .
C1 C2 C3 119.8(3) . .
C1 C2 H2 120.1 . .
C3 C2 H2 120.1 . .
C2 C3 C4 118.8(3) . .
C2 C3 H3 120.6 . .
C4 C3 H3 120.6 . .
C5 C4 C3 117.8(2) . .
C5 C4 H4 121.1 . .
C3 C4 H4 121.1 . .
N1 C5 C4 122.9(2) . .
N1 C5 C6 114.5(2) . .
C4 C5 C6 122.6(2) . .
N2 C6 C5 118.91(19) . .
N2 C6 H6 120.5 . .
C5 C6 H6 120.5 . .
C8 C7 C12 118.9(2) . .
C8 C7 N2 120.93(19) . .
C12 C7 N2 120.16(18) . .
C9 C8 C7 121.2(2) . .
C9 C8 H8 119.4 . .
C7 C8 H8 119.4 . .
C8 C9 C10 120.1(2) . .
C8 C9 C13 118.6(2) . .
C10 C9 C13 121.2(2) . .
C11 C10 C9 119.1(2) . .
C11 C10 H10 120.4 . .
C9 C10 H10 120.4 . .
C10 C11 C12 122.0(2) . .
C10 C11 H11 119.0 . .
C12 C11 H11 119.0 . .
C11 C12 C7 118.5(2) . .
C11 C12 C14 116.4(2) . .
C7 C12 C14 125.0(2) . .
O1 C13 O2 124.4(2) . .
O1 C13 C9 122.9(2) . .
O2 C13 C9 112.6(2) . .
O3 C14 O4 121.8(2) . .
O3 C14 C12 123.2(2) . .
O4 C14 C12 114.9(2) . .
O8 C15 H15A 109.5 . .
O8 C15 H15B 109.5 . .
H15A C15 H15B 109.5 . .
O8 C15 H15C 109.5 . .
H15A C15 H15C 109.5 . .
H15B C15 H15C 109.5 . .

loop_
_geom_bond_atom_site_label_1
_geom_bond_atom_site_label_2
_geom_bond_distance
_geom_bond_site_symmetry_2
Cu1 O3 1.9181(17) .
Cu1 O4 1.9448(15) 2_655
Cu1 N1 1.986(2) .
Cu1 N2 2.0015(17) .
Cu1 O8 2.354(2) .
O1 C13 1.203(3) .
O2 C13 1.314(3) .
O2 H2O 0.87(3) .
O3 C14 1.246(3) .
O4 C14 1.259(3) .
O4 Cu1 1.9448(15) 2_654
O5 N3 1.215(3) .
O6 N3 1.232(3) .
O7 N3 1.263(3) .
O8 C15 1.418(4) .
O8 H8O 0.81(4) .
N1 C1 1.327(3) .
N1 C5 1.338(3) .
N2 C6 1.269(3) .
N2 C7 1.420(3) .
C1 C2 1.366(4) .
C1 H1 0.9300 .
C2 C3 1.378(4) .
C2 H2 0.9300 .
C3 C4 1.382(4) .
C3 H3 0.9300 .
C4 C5 1.381(3) .
C4 H4 0.9300 .
C5 C6 1.465(4) .
C6 H6 0.9300 .
C7 C8 1.403(3) .
C7 C12 1.406(3) .
C8 C9 1.375(4) .
C8 H8 0.9300 .
C9 C10 1.394(3) .
C9 C13 1.497(3) .
C10 C11 1.375(3) .
C10 H10 0.9300 .
C11 C12 1.402(4) .
C11 H11 0.9300 .
C12 C14 1.504(3) .
C15 H15A 0.9600 .
C15 H15B 0.9600 .
C15 H15C 0.9600 .
